data_4133538
loop_
_publ_author_name
'Zhou, Yuebiao'
'Shi, Ying'
'Torker, Sebastian'
'Hoveyda, Amir H.'

_publ_section_title
;
 S<sub>N</sub>2&#x2033;-Selective and Enantioselective Substitution with
 Unsaturated Organoboron Compounds and Catalyzed by a Sulfonate-Containing
 NHC-Cu Complex.
;
_journal_issue 48
_journal_name_full 'Journal of the American Chemical Society'
_journal_page_first 16842
_journal_page_last 16854
_journal_paper_doi 10.1021/jacs.8b10885
_journal_volume 140
_journal_year 2018
_chemical_absolute_configuration ad
_chemical_formula_moiety 'C19 H23 N O4'
_chemical_formula_sum 'C19 H23 N O4'
_chemical_formula_weight 329.38
_space_group_crystal_system monoclinic
_space_group_IT_number 4
_space_group_name_Hall 'P 2yb'
_space_group_name_H-M_alt 'P 1 21 1'
_atom_sites_solution_hydrogens geom
_atom_sites_solution_primary dual
_atom_sites_solution_secondary difmap
_audit_creation_method SHELXL-2016/6
_cell_angle_alpha 90
_cell_angle_beta 100.083(4)
_cell_angle_gamma 90
_cell_formula_units_Z 2
_cell_length_a 6.6824(4)
_cell_length_b 6.7915(5)
_cell_length_c 19.0741(11)
_cell_measurement_reflns_used 2972
_cell_measurement_temperature 100(2)
_cell_measurement_theta_max 68.19
_cell_measurement_theta_min 4.71
_cell_volume 852.28(10)
_computing_cell_refinement 'SAINT (Bruker, 2014)'
_computing_data_collection 'APEX2 (Bruker, 2014)'
_computing_data_reduction 'SAINT (Bruker, 2014)'
_computing_molecular_graphics 'Bruker SHELXTL'
_computing_publication_material 'Bruker SHELXTL'
_computing_structure_refinement 'SHELXL-2016/6 (Sheldrick, 2016)'
_computing_structure_solution 'SHELXT 2016/6 (Sheldrick, 2016)'
_diffrn_ambient_temperature 100(2)
_diffrn_measured_fraction_theta_full 0.993
_diffrn_measured_fraction_theta_max 0.989
_diffrn_measurement_device_type 'Bruker Kappa DUO CCD diffractometer'
_diffrn_measurement_method '\f and \w scans'
_diffrn_radiation_monochromator mirrors
_diffrn_radiation_type CuK\a
_diffrn_radiation_wavelength 1.54178
_diffrn_reflns_av_R_equivalents 0.0304
_diffrn_reflns_av_unetI/netI 0.0327
_diffrn_reflns_Laue_measured_fraction_full 0.993
_diffrn_reflns_Laue_measured_fraction_max 0.989
_diffrn_reflns_limit_h_max 8
_diffrn_reflns_limit_h_min -7
_diffrn_reflns_limit_k_max 6
_diffrn_reflns_limit_k_min -8
_diffrn_reflns_limit_l_max 22
_diffrn_reflns_limit_l_min -22
_diffrn_reflns_number 4859
_diffrn_reflns_point_group_measured_fraction_full 0.807
_diffrn_reflns_point_group_measured_fraction_max 0.802
_diffrn_reflns_theta_full 67.679
_diffrn_reflns_theta_max 68.259
_diffrn_reflns_theta_min 2.353
_diffrn_source 'microfocus sealed tube'
_diffrn_source_type 'Incoatec I\uS'
_exptl_absorpt_coefficient_mu 0.730
_exptl_absorpt_correction_T_max 0.7530
_exptl_absorpt_correction_T_min 0.6241
_exptl_absorpt_correction_type multi-scan
_exptl_absorpt_process_details
;
Sheldrick, G.M. (2016). SADABS. Bruker AXS Inc. Madison, WI USA.
;
_exptl_crystal_colour colorless
_exptl_crystal_density_diffrn 1.284
_exptl_crystal_density_meas ?
_exptl_crystal_density_method none
_exptl_crystal_description block
_exptl_crystal_F_000 352
_exptl_crystal_size_max 0.450
_exptl_crystal_size_mid 0.160
_exptl_crystal_size_min 0.130
_refine_diff_density_max 0.387
_refine_diff_density_min -0.262
_refine_diff_density_rms 0.119
_refine_ls_abs_structure_details
;
 Flack x determined using 757 quotients [(I+)-(I-)]/[(I+)+(I-)]
 (Parsons, Flack and Wagner, Acta Cryst. B69 (2013) 249-259).
;
_refine_ls_abs_structure_Flack -0.03(13)
_refine_ls_extinction_method none
_refine_ls_goodness_of_fit_ref 1.052
_refine_ls_hydrogen_treatment constr
_refine_ls_matrix_type full
_refine_ls_number_parameters 217
_refine_ls_number_reflns 2505
_refine_ls_number_restraints 1
_refine_ls_restrained_S_all 1.052
_refine_ls_R_factor_all 0.0381
_refine_ls_R_factor_gt 0.0365
_refine_ls_shift/su_max 0.000
_refine_ls_shift/su_mean 0.000
_refine_ls_structure_factor_coef Fsqd
_refine_ls_weighting_details 'w=1/[\s^2^(Fo^2^)+(0.0617P)^2^+0.0931P] where P=(Fo^2^+2Fc^2^)/3'
_refine_ls_weighting_scheme calc
_refine_ls_wR_factor_gt 0.0915
_refine_ls_wR_factor_ref 0.0928
_reflns_Friedel_coverage 0.487
_reflns_Friedel_fraction_full 0.583
_reflns_Friedel_fraction_max 0.577
_reflns_number_gt 2412
_reflns_number_total 2505
_reflns_threshold_expression 'I > 2\s(I)'
_cod_data_source_file ja8b10885_si_002.cif
_cod_data_source_block C19H23NO4
_cod_depositor_comments
;
The following automatic conversions were performed:

data item '_exptl_crystal_density_meas' value 'not measured' was
changed to '?' -- the value is perceived as not measured.

Automatic conversion script
Id: cif_fix_values 6909 2019-04-08 15:41:33Z antanas 
;
_cod_original_sg_symbol_H-M 'P 21'
_cod_database_code 4133538
_shelx_shelxl_version_number 2016/6
_shelx_space_group_comment
;
The symmetry employed for this shelxl refinement is uniquely defined
by the following loop, which should always be used as a source of
symmetry information in preference to the above space-group names.
They are only intended as comments.
;
_shelx_estimated_absorpt_t_min 0.735
_shelx_estimated_absorpt_t_max 0.911

loop_
_space_group_symop_operation_xyz
'x, y, z'
'-x, y+1/2, -z'

loop_
_atom_site_label
_atom_site_type_symbol
_atom_site_fract_x
_atom_site_fract_y
_atom_site_fract_z
_atom_site_U_iso_or_equiv
_atom_site_adp_type
_atom_site_occupancy
_atom_site_site_symmetry_order
_atom_site_calc_flag
_atom_site_refinement_flags_posn
_atom_site_refinement_flags_adp
O1 O 0.2964(2) 0.6508(3) 0.29574(7) 0.0217(3) Uani 1 1 d . .
O2 O 0.3417(2) 0.9209(3) 0.36475(8) 0.0272(4) Uani 1 1 d . .
O3 O 0.1586(3) 0.3357(3) 0.64387(8) 0.0323(4) Uani 1 1 d . .
O4 O 0.2244(3) 0.0793(3) 0.58491(9) 0.0303(4) Uani 1 1 d . .
N1 N 0.2002(3) 0.2566(3) 0.59031(9) 0.0235(4) Uani 1 1 d . .
C1 C 0.7672(5) 0.2747(6) 0.22822(17) 0.0509(8) Uani 1 1 d . .
H1A H 0.744049 0.194444 0.186785 0.061 Uiso 1 1 calc R U
H1B H 0.893886 0.268676 0.259788 0.061 Uiso 1 1 calc R U
C2 C 0.6249(4) 0.3932(4) 0.24177(13) 0.0350(6) Uani 1 1 d . .
H2 H 0.654018 0.470884 0.283731 0.042 Uiso 1 1 calc R U
C3 C 0.4189(4) 0.4163(4) 0.19635(11) 0.0283(5) Uani 1 1 d . .
H3A H 0.315942 0.363259 0.222812 0.034 Uiso 1 1 calc R U
H3B H 0.414174 0.335289 0.152944 0.034 Uiso 1 1 calc R U
C4 C 0.3594(3) 0.6289(4) 0.17360(10) 0.0219(5) Uani 1 1 d . .
C5 C 0.5155(3) 0.7228(4) 0.13315(11) 0.0255(5) Uani 1 1 d . .
H5A H 0.487871 0.865741 0.127981 0.031 Uiso 1 1 calc R U
H5B H 0.653318 0.706231 0.161587 0.031 Uiso 1 1 calc R U
C6 C 0.5111(3) 0.6331(4) 0.05925(12) 0.0304(6) Uani 1 1 d . .
H6A H 0.611337 0.701444 0.035298 0.036 Uiso 1 1 calc R U
H6B H 0.549933 0.492449 0.064243 0.036 Uiso 1 1 calc R U
C7 C 0.3006(4) 0.6511(5) 0.01392(11) 0.0334(6) Uani 1 1 d . .
H7A H 0.299953 0.586130 -0.032580 0.040 Uiso 1 1 calc R U
H7B H 0.267621 0.791962 0.004907 0.040 Uiso 1 1 calc R U
C8 C 0.1391(4) 0.5566(4) 0.05076(12) 0.0313(6) Uani 1 1 d . .
H8A H 0.160454 0.412310 0.052975 0.038 Uiso 1 1 calc R U
H8B H 0.003123 0.581855 0.022121 0.038 Uiso 1 1 calc R U
C9 C 0.1448(3) 0.6358(4) 0.12637(11) 0.0256(5) Uani 1 1 d . .
H9 H 0.051939 0.552533 0.149744 0.031 Uiso 1 1 calc R U
C10 C 0.0805(3) 0.8496(4) 0.13157(12) 0.0278(5) Uani 1 1 d . .
H10A H -0.069066 0.863055 0.119396 0.033 Uiso 1 1 calc R U
H10B H 0.143858 0.934280 0.099286 0.033 Uiso 1 1 calc R U
C11 C 0.1569(4) 0.9041(4) 0.20942(11) 0.0283(5) Uani 1 1 d . .
H11A H 0.048177 0.884558 0.237954 0.034 Uiso 1 1 calc R U
H11B H 0.200196 1.043687 0.213372 0.034 Uiso 1 1 calc R U
C12 C 0.3373(3) 0.7682(4) 0.23585(11) 0.0219(5) Uani 1 1 d . .
H12 H 0.464132 0.847276 0.250098 0.026 Uiso 1 1 calc R U
C13 C 0.3073(3) 0.7472(4) 0.35744(11) 0.0207(5) Uani 1 1 d . .
C14 C 0.2762(3) 0.6138(4) 0.41661(10) 0.0211(5) Uani 1 1 d . .
C15 C 0.2811(3) 0.6976(4) 0.48391(11) 0.0228(5) Uani 1 1 d . .
H15 H 0.303162 0.835109 0.490381 0.027 Uiso 1 1 calc R U
C16 C 0.2541(3) 0.5814(4) 0.54105(11) 0.0234(5) Uani 1 1 d . .
H16 H 0.256729 0.637091 0.586885 0.028 Uiso 1 1 calc R U
C17 C 0.2232(3) 0.3826(4) 0.52962(11) 0.0228(5) Uani 1 1 d . .
C18 C 0.2193(3) 0.2948(4) 0.46362(11) 0.0225(5) Uani 1 1 d . .
H18 H 0.199335 0.156931 0.457689 0.027 Uiso 1 1 calc R U
C19 C 0.2451(3) 0.4123(4) 0.40687(11) 0.0221(5) Uani 1 1 d . .
H19 H 0.241609 0.355604 0.361141 0.027 Uiso 1 1 calc R U

loop_
_atom_site_aniso_label
_atom_site_aniso_U_11
_atom_site_aniso_U_22
_atom_site_aniso_U_33
_atom_site_aniso_U_23
_atom_site_aniso_U_13
_atom_site_aniso_U_12
O1 0.0253(7) 0.0222(9) 0.0182(7) -0.0010(6) 0.0055(5) -0.0005(6)
O2 0.0320(8) 0.0248(10) 0.0253(7) -0.0053(7) 0.0066(6) -0.0065(7)
O3 0.0342(8) 0.0412(11) 0.0234(8) -0.0032(7) 0.0106(6) -0.0049(8)
O4 0.0329(8) 0.0292(11) 0.0291(8) 0.0063(7) 0.0065(6) 0.0024(7)
N1 0.0167(9) 0.0324(13) 0.0213(9) 0.0002(8) 0.0026(7) -0.0013(8)
C1 0.0516(17) 0.050(2) 0.0488(16) -0.0060(15) 0.0029(13) 0.0211(15)
C2 0.0453(14) 0.0290(15) 0.0296(11) -0.0018(11) 0.0032(10) 0.0099(11)
C3 0.0371(12) 0.0230(13) 0.0253(10) -0.0013(10) 0.0065(9) -0.0002(10)
C4 0.0249(10) 0.0213(13) 0.0197(9) -0.0023(9) 0.0045(8) -0.0025(9)
C5 0.0235(10) 0.0268(13) 0.0271(10) -0.0027(10) 0.0072(8) -0.0037(9)
C6 0.0308(11) 0.0359(16) 0.0272(11) -0.0028(11) 0.0130(9) -0.0015(11)
C7 0.0391(13) 0.0409(17) 0.0212(10) -0.0019(11) 0.0085(9) -0.0053(12)
C8 0.0317(12) 0.0364(16) 0.0253(12) -0.0046(10) 0.0031(9) -0.0062(10)
C9 0.0252(10) 0.0297(14) 0.0220(10) 0.0000(10) 0.0045(8) -0.0070(9)
C10 0.0239(10) 0.0348(15) 0.0252(10) 0.0045(10) 0.0052(8) 0.0011(10)
C11 0.0346(11) 0.0228(13) 0.0284(11) 0.0039(10) 0.0077(9) 0.0029(10)
C12 0.0238(10) 0.0188(12) 0.0245(10) -0.0007(9) 0.0078(8) -0.0044(9)
C13 0.0139(9) 0.0239(14) 0.0237(11) -0.0028(9) 0.0019(7) 0.0002(8)
C14 0.0144(9) 0.0280(14) 0.0207(10) -0.0013(9) 0.0022(7) 0.0023(9)
C15 0.0193(9) 0.0241(13) 0.0244(10) -0.0030(9) 0.0025(7) 0.0016(9)
C16 0.0182(10) 0.0310(14) 0.0206(10) -0.0035(9) 0.0026(7) 0.0025(9)
C17 0.0141(8) 0.0315(14) 0.0225(10) 0.0017(9) 0.0022(7) 0.0025(9)
C18 0.0184(10) 0.0246(14) 0.0238(10) -0.0007(9) 0.0019(8) 0.0016(9)
C19 0.0189(9) 0.0267(13) 0.0202(9) -0.0030(9) 0.0017(7) 0.0026(9)

loop_
_atom_type_symbol
_atom_type_description
_atom_type_scat_dispersion_real
_atom_type_scat_dispersion_imag
_atom_type_scat_source
C C 0.0181 0.0091 'International Tables Vol C Tables 4.2.6.8 and 6.1.1.4'
H H 0.0000 0.0000 'International Tables Vol C Tables 4.2.6.8 and 6.1.1.4'
N N 0.0311 0.0180 'International Tables Vol C Tables 4.2.6.8 and 6.1.1.4'
O O 0.0492 0.0322 'International Tables Vol C Tables 4.2.6.8 and 6.1.1.4'

loop_
_geom_angle_atom_site_label_1
_geom_angle_atom_site_label_2
_geom_angle_atom_site_label_3
_geom_angle
C13 O1 C12 115.65(18)
O4 N1 O3 123.6(2)
O4 N1 C17 118.29(19)
O3 N1 C17 118.1(2)
C2 C1 H1A 120.0
C2 C1 H1B 120.0
H1A C1 H1B 120.0
C1 C2 C3 125.2(3)
C1 C2 H2 117.4
C3 C2 H2 117.4
C2 C3 C4 115.3(2)
C2 C3 H3A 108.5
C4 C3 H3A 108.5
C2 C3 H3B 108.5
C4 C3 H3B 108.5
H3A C3 H3B 107.5
C3 C4 C5 111.42(18)
C3 C4 C12 114.36(17)
C5 C4 C12 107.19(18)
C3 C4 C9 110.99(19)
C5 C4 C9 109.53(17)
C12 C4 C9 102.94(17)
C6 C5 C4 113.01(19)
C6 C5 H5A 109.0
C4 C5 H5A 109.0
C6 C5 H5B 109.0
C4 C5 H5B 109.0
H5A C5 H5B 107.8
C7 C6 C5 110.98(19)
C7 C6 H6A 109.4
C5 C6 H6A 109.4
C7 C6 H6B 109.4
C5 C6 H6B 109.4
H6A C6 H6B 108.0
C6 C7 C8 111.21(19)
C6 C7 H7A 109.4
C8 C7 H7A 109.4
C6 C7 H7B 109.4
C8 C7 H7B 109.4
H7A C7 H7B 108.0
C7 C8 C9 112.5(2)
C7 C8 H8A 109.1
C9 C8 H8A 109.1
C7 C8 H8B 109.1
C9 C8 H8B 109.1
H8A C8 H8B 107.8
C10 C9 C8 115.8(2)
C10 C9 C4 103.47(19)
C8 C9 C4 113.74(18)
C10 C9 H9 107.8
C8 C9 H9 107.8
C4 C9 H9 107.8
C9 C10 C11 104.13(19)
C9 C10 H10A 110.9
C11 C10 H10A 110.9
C9 C10 H10B 110.9
C11 C10 H10B 110.9
H10A C10 H10B 108.9
C10 C11 C12 106.47(19)
C10 C11 H11A 110.4
C12 C11 H11A 110.4
C10 C11 H11B 110.4
C12 C11 H11B 110.4
H11A C11 H11B 108.6
O1 C12 C11 110.07(17)
O1 C12 C4 108.85(18)
C11 C12 C4 106.97(17)
O1 C12 H12 110.3
C11 C12 H12 110.3
C4 C12 H12 110.3
O2 C13 O1 124.1(2)
O2 C13 C14 123.8(2)
O1 C13 C14 112.1(2)
C19 C14 C15 120.1(2)
C19 C14 C13 122.29(19)
C15 C14 C13 117.6(2)
C16 C15 C14 120.4(2)
C16 C15 H15 119.8
C14 C15 H15 119.8
C17 C16 C15 118.1(2)
C17 C16 H16 120.9
C15 C16 H16 120.9
C16 C17 C18 122.8(2)
C16 C17 N1 118.7(2)
C18 C17 N1 118.5(2)
C19 C18 C17 118.6(2)
C19 C18 H18 120.7
C17 C18 H18 120.7
C18 C19 C14 120.0(2)
C18 C19 H19 120.0
C14 C19 H19 120.0

loop_
_geom_bond_atom_site_label_1
_geom_bond_atom_site_label_2
_geom_bond_distance
O1 C13 1.338(3)
O1 C12 1.458(3)
O2 C13 1.206(3)
O3 N1 1.228(3)
O4 N1 1.222(3)
N1 C17 1.469(3)
C1 C2 1.306(4)
C1 H1A 0.9500
C1 H1B 0.9500
C2 C3 1.500(3)
C2 H2 0.9500
C3 C4 1.539(3)
C3 H3A 0.9900
C3 H3B 0.9900
C4 C5 1.540(3)
C4 C12 1.546(3)
C4 C9 1.555(3)
C5 C6 1.531(3)
C5 H5A 0.9900
C5 H5B 0.9900
C6 C7 1.522(3)
C6 H6A 0.9900
C6 H6B 0.9900
C7 C8 1.528(3)
C7 H7A 0.9900
C7 H7B 0.9900
C8 C9 1.533(3)
C8 H8A 0.9900
C8 H8B 0.9900
C9 C10 1.523(4)
C9 H9 1.0000
C10 C11 1.529(3)
C10 H10A 0.9900
C10 H10B 0.9900
C11 C12 1.532(3)
C11 H11A 0.9900
C11 H11B 0.9900
C12 H12 1.0000
C13 C14 1.490(3)
C14 C19 1.392(4)
C14 C15 1.399(3)
C15 C16 1.383(3)
C15 H15 0.9500
C16 C17 1.378(4)
C16 H16 0.9500
C17 C18 1.389(3)
C18 C19 1.379(3)
C18 H18 0.9500
C19 H19 0.9500

loop_
_geom_torsion_atom_site_label_1
_geom_torsion_atom_site_label_2
_geom_torsion_atom_site_label_3
_geom_torsion_atom_site_label_4
_geom_torsion
C1 C2 C3 C4 -126.3(3)
C2 C3 C4 C5 57.2(2)
C2 C3 C4 C12 -64.6(3)
C2 C3 C4 C9 179.53(18)
C3 C4 C5 C6 69.9(2)
C12 C4 C5 C6 -164.25(19)
C9 C4 C5 C6 -53.2(3)
C4 C5 C6 C7 57.5(3)
C5 C6 C7 C8 -56.2(3)
C6 C7 C8 C9 53.5(3)
C7 C8 C9 C10 68.4(3)
C7 C8 C9 C4 -51.3(3)
C3 C4 C9 C10 160.24(17)
C5 C4 C9 C10 -76.3(2)
C12 C4 C9 C10 37.5(2)
C3 C4 C9 C8 -73.3(2)
C5 C4 C9 C8 50.1(3)
C12 C4 C9 C8 163.9(2)
C8 C9 C10 C11 -164.46(19)
C4 C9 C10 C11 -39.3(2)
C9 C10 C11 C12 25.8(2)
C13 O1 C12 C11 -73.8(2)
C13 O1 C12 C4 169.23(16)
C10 C11 C12 O1 -120.33(19)
C10 C11 C12 C4 -2.2(2)
C3 C4 C12 O1 -23.2(2)
C5 C4 C12 O1 -147.19(17)
C9 C4 C12 O1 97.34(19)
C3 C4 C12 C11 -142.0(2)
C5 C4 C12 C11 93.9(2)
C9 C4 C12 C11 -21.6(2)
C12 O1 C13 O2 2.3(3)
C12 O1 C13 C14 -176.46(15)
O2 C13 C14 C19 -177.3(2)
O1 C13 C14 C19 1.5(3)
O2 C13 C14 C15 2.1(3)
O1 C13 C14 C15 -179.12(16)
C19 C14 C15 C16 -0.4(3)
C13 C14 C15 C16 -179.75(17)
C14 C15 C16 C17 0.2(3)
C15 C16 C17 C18 0.4(3)
C15 C16 C17 N1 178.24(17)
O4 N1 C17 C16 -161.75(19)
O3 N1 C17 C16 17.9(3)
O4 N1 C17 C18 16.2(3)
O3 N1 C17 C18 -164.12(18)
C16 C17 C18 C19 -0.8(3)
N1 C17 C18 C19 -178.67(17)
C17 C18 C19 C14 0.6(3)
C15 C14 C19 C18 -0.1(3)
C13 C14 C19 C18 179.29(18)
